data_1518251
loop_
_publ_author_name
'Gianetti, Thomas L.'
'Nocton, Gr\'egory'
'Minasian, Stefan G.'
'Kaltsoyannis, Nikolas'
'Kilcoyne, A. L. David'
'Kozimor, Stosh A.'
'Shuh, David K.'
'Tyliszczak, Tolek'
'Bergman, Robert G.'
'Arnold, John'

_publ_section_title
;
 Electron localization in a mixed-valence diniobium benzene complex
;
_journal_issue 2
_journal_name_full 'Chem. Sci.'
_journal_page_first 993
_journal_paper_doi 10.1039/C4SC02705A
_journal_volume 6
_journal_year 2015
_chemical_formula_moiety 'C61 H60 B Cl0 F20 N4 Nb'
_chemical_formula_sum 'C61 H60 B Cl0 F20 N4 Nb'
_chemical_formula_weight 1332.85
_chemical_name_common 'Complex 6'
_space_group_IT_number 7
_symmetry_cell_setting monoclinic
_symmetry_space_group_name_Hall 'P -2yac'
_symmetry_space_group_name_H-M 'P 1 n 1'
_atom_sites_solution_hydrogens geom
_atom_sites_solution_primary direct
_atom_sites_solution_secondary difmap
_cell_angle_alpha 90.00
_cell_angle_beta 97.658(2)
_cell_angle_gamma 90.00
_cell_formula_units_Z 4
_cell_length_a 15.2666(6)
_cell_length_b 16.9177(6)
_cell_length_c 25.5770(10)
_cell_measurement_reflns_used 9755
_cell_measurement_temperature 293(2)
_cell_measurement_theta_max 25.41
_cell_measurement_theta_min 2.29
_cell_volume 6547.0(4)
_computing_cell_refinement 'Bruker APEX2 v.2011.4'
_computing_data_collection 'Bruker APEX2 v.2011.4'
_computing_data_reduction 'Bruker APEX2 v.2011.4'
_computing_molecular_graphics ORTEP-32
_computing_publication_material WinGX
_computing_structure_refinement SHELXL-97
_computing_structure_solution SIR-92
_diffrn_ambient_temperature 293(2)
_diffrn_detector_area_resol_mean 8.366
_diffrn_measured_fraction_theta_full 1.000
_diffrn_measured_fraction_theta_max 0.997
_diffrn_measurement_device_type 'Bruker APEX-I CCD'
_diffrn_measurement_method '\f and \w scans'
_diffrn_radiation_monochromator graphite
_diffrn_radiation_source 'fine-focus sealed tube'
_diffrn_radiation_type MoK\a
_diffrn_radiation_wavelength 0.71073
_diffrn_reflns_av_R_equivalents 0.0483
_diffrn_reflns_av_sigmaI/netI 0.0636
_diffrn_reflns_limit_h_max 18
_diffrn_reflns_limit_h_min -18
_diffrn_reflns_limit_k_max 20
_diffrn_reflns_limit_k_min -20
_diffrn_reflns_limit_l_max 30
_diffrn_reflns_limit_l_min -30
_diffrn_reflns_number 66108
_diffrn_reflns_theta_full 25.00
_diffrn_reflns_theta_max 25.44
_diffrn_reflns_theta_min 1.45
_exptl_absorpt_coefficient_mu 0.280
_exptl_absorpt_correction_T_max 0.9834
_exptl_absorpt_correction_T_min 0.9592
_exptl_absorpt_correction_type multi-scan
_exptl_absorpt_process_details SADABS
_exptl_crystal_colour yellow
_exptl_crystal_density_diffrn 1.351
_exptl_crystal_density_method 'not measured'
_exptl_crystal_description rode
_exptl_crystal_F_000 2716
_exptl_crystal_size_max 0.15
_exptl_crystal_size_mid 0.12
_exptl_crystal_size_min 0.06
_refine_diff_density_max 0.841
_refine_diff_density_min -0.503
_refine_diff_density_rms 0.054
_refine_ls_abs_structure_details 'Flack H D (1983), Acta Cryst. A39, 876-881'
_refine_ls_abs_structure_Flack 0.022(18)
_refine_ls_extinction_method none
_refine_ls_goodness_of_fit_ref 0.984
_refine_ls_hydrogen_treatment mixed
_refine_ls_matrix_type full
_refine_ls_number_parameters 1602
_refine_ls_number_reflns 23491
_refine_ls_number_restraints 2
_refine_ls_restrained_S_all 0.984
_refine_ls_R_factor_all 0.0569
_refine_ls_R_factor_gt 0.0428
_refine_ls_shift/su_max 0.034
_refine_ls_shift/su_mean 0.001
_refine_ls_structure_factor_coef Fsqd
_refine_ls_weighting_details 'calc w=1/[\s^2^(Fo^2^)+(0.0534P)^2^+0.0000P] where P=(Fo^2^+2Fc^2^)/3'
_refine_ls_weighting_scheme calc
_refine_ls_wR_factor_gt 0.0930
_refine_ls_wR_factor_ref 0.1007
_reflns_number_gt 19242
_reflns_number_total 23491
_reflns_threshold_expression >2sigma(I)
_cod_data_source_file c4sc02705a2.cif
_cod_data_source_block (4)
_cod_depositor_comments
;
 Removing duplicate rows from the ATOM_TYPE loop.

 Antanas Vaitkus,
 2018-08-10

The following automatic conversions were performed:

'_symmetry_cell_setting' value 'Monoclinic' changed to 'monoclinic'
according to
/usr/data/users/saulius/crontab/automatic-downloads/rss-feeds/RSC/lib/dictionaries/cif_core.dic
dictionary named 'cif_core.dic' version 2.4.2 from 2011-04-26.

Automatic conversion script
Id: cif_fix_values 2827 2014-09-09 07:05:25Z andrius 

 Adding full bibliography for 1518248--1518251.cif.
;
_cod_original_sg_symbol_H-M Pn
_cod_database_code 1518251

loop_
_symmetry_equiv_pos_as_xyz
'x, y, z'
'x+1/2, -y, z+1/2'

loop_
_atom_site_label
_atom_site_type_symbol
_atom_site_fract_x
_atom_site_fract_y
_atom_site_fract_z
_atom_site_U_iso_or_equiv
_atom_site_adp_type
_atom_site_occupancy
_atom_site_symmetry_multiplicity
_atom_site_calc_flag
_atom_site_refinement_flags
C1 C 0.6552(3) 0.5017(3) 0.69598(15) 0.0443(12) Uani 1 1 d .
H1A H 0.7150 0.4986 0.6884 0.067 Uiso 1 1 calc R
H1B H 0.6442 0.4594 0.7193 0.067 Uiso 1 1 calc R
H1C H 0.6461 0.5515 0.7125 0.067 Uiso 1 1 calc R
C2 C 0.5934(2) 0.4950(2) 0.64592(14) 0.0261(9) Uani 1 1 d .
C3 C 0.5088(2) 0.4620(2) 0.64937(14) 0.0253(8) Uani 1 1 d .
H3 H 0.4913 0.4665 0.6827 0.030 Uiso 1 1 calc R
C4 C 0.4455(3) 0.4236(2) 0.61210(14) 0.0242(8) Uani 1 1 d .
C5 C 0.3752(3) 0.3766(2) 0.63337(15) 0.0304(9) Uani 1 1 d .
H5A H 0.3184 0.3912 0.6152 0.046 Uiso 1 1 calc R
H5B H 0.3770 0.3872 0.6704 0.046 Uiso 1 1 calc R
H5C H 0.3852 0.3213 0.6282 0.046 Uiso 1 1 calc R
C6 C 0.3921(3) 0.3768(2) 0.52437(14) 0.0282(9) Uani 1 1 d .
C7 C 0.3117(3) 0.4025(2) 0.49785(15) 0.0361(10) Uani 1 1 d .
C8 C 0.2609(3) 0.3472(3) 0.46541(16) 0.0471(12) Uani 1 1 d .
H8 H 0.2067 0.3625 0.4472 0.057 Uiso 1 1 calc R
C9 C 0.2900(3) 0.2718(3) 0.46038(18) 0.0474(12) Uani 1 1 d .
H9 H 0.2558 0.2364 0.4386 0.057 Uiso 1 1 calc R
C10 C 0.3672(3) 0.2483(3) 0.48643(16) 0.0411(11) Uani 1 1 d .
H10 H 0.3850 0.1962 0.4825 0.049 Uiso 1 1 calc R
C11 C 0.4229(3) 0.2991(2) 0.51964(16) 0.0345(10) Uani 1 1 d .
C12 C 0.5095(3) 0.2683(3) 0.54666(18) 0.0387(11) Uani 1 1 d .
H12 H 0.5390 0.3119 0.5673 0.046 Uiso 1 1 calc R
C13 C 0.4994(3) 0.2003(3) 0.58464(19) 0.0492(12) Uani 1 1 d .
H13A H 0.4627 0.2168 0.6103 0.074 Uiso 1 1 calc R
H13B H 0.5566 0.1854 0.6022 0.074 Uiso 1 1 calc R
H13C H 0.4727 0.1559 0.5653 0.074 Uiso 1 1 calc R
C14 C 0.5684(4) 0.2441(3) 0.5055(2) 0.0578(14) Uani 1 1 d .
H14A H 0.5395 0.2035 0.4833 0.087 Uiso 1 1 calc R
H14B H 0.6236 0.2243 0.5230 0.087 Uiso 1 1 calc R
H14C H 0.5791 0.2891 0.4844 0.087 Uiso 1 1 calc R
C15 C 0.2748(3) 0.4854(3) 0.50173(18) 0.0437(11) Uani 1 1 d .
H15 H 0.3166 0.5154 0.5266 0.052 Uiso 1 1 calc R
C16 C 0.2676(4) 0.5271(3) 0.4485(2) 0.0583(15) Uani 1 1 d .
H16A H 0.3231 0.5236 0.4349 0.087 Uiso 1 1 calc R
H16B H 0.2529 0.5817 0.4528 0.087 Uiso 1 1 calc R
H16C H 0.2224 0.5024 0.4243 0.087 Uiso 1 1 calc R
C17 C 0.1866(3) 0.4866(3) 0.52222(19) 0.0556(14) Uani 1 1 d .
H17A H 0.1426 0.4631 0.4966 0.083 Uiso 1 1 calc R
H17B H 0.1704 0.5403 0.5285 0.083 Uiso 1 1 calc R
H17C H 0.1907 0.4573 0.5546 0.083 Uiso 1 1 calc R
C18 C 0.7046(3) 0.5419(2) 0.59277(14) 0.0242(9) Uani 1 1 d .
C19 C 0.7327(3) 0.6197(3) 0.60103(15) 0.0341(10) Uani 1 1 d .
C20 C 0.8176(3) 0.6387(3) 0.59007(16) 0.0419(12) Uani 1 1 d .
H20 H 0.8380 0.6902 0.5956 0.050 Uiso 1 1 calc R
C21 C 0.8722(3) 0.5829(3) 0.57125(17) 0.0491(13) Uani 1 1 d .
H21 H 0.9285 0.5966 0.5645 0.059 Uiso 1 1 calc R
C22 C 0.8413(3) 0.5065(3) 0.56276(18) 0.0505(13) Uani 1 1 d .
H22 H 0.8774 0.4691 0.5498 0.061 Uiso 1 1 calc R
C23 C 0.7572(3) 0.4841(3) 0.57318(16) 0.0363(10) Uani 1 1 d .
C24 C 0.7259(3) 0.3998(3) 0.56346(18) 0.0439(12) Uani 1 1 d .
H24 H 0.6628 0.4021 0.5497 0.053 Uiso 1 1 calc R
C25 C 0.7342(4) 0.3524(3) 0.6138(2) 0.0573(14) Uani 1 1 d .
H25A H 0.7954 0.3474 0.6278 0.086 Uiso 1 1 calc R
H25B H 0.7093 0.3008 0.6065 0.086 Uiso 1 1 calc R
H25C H 0.7031 0.3787 0.6390 0.086 Uiso 1 1 calc R
C26 C 0.7724(3) 0.3581(3) 0.52185(19) 0.0523(13) Uani 1 1 d .
H26A H 0.8319 0.3453 0.5366 0.078 Uiso 1 1 calc R
H26B H 0.7735 0.3923 0.4920 0.078 Uiso 1 1 calc R
H26C H 0.7412 0.3104 0.5108 0.078 Uiso 1 1 calc R
C27 C 0.6772(3) 0.6851(3) 0.62031(18) 0.0416(11) Uani 1 1 d .
H27 H 0.6172 0.6650 0.6209 0.050 Uiso 1 1 calc R
C28 C 0.7151(4) 0.7118(3) 0.6776(2) 0.0610(15) Uani 1 1 d .
H28A H 0.7224 0.6663 0.7003 0.092 Uiso 1 1 calc R
H28B H 0.6748 0.7482 0.6906 0.092 Uiso 1 1 calc R
H28C H 0.7713 0.7371 0.6771 0.092 Uiso 1 1 calc R
C29 C 0.6722(4) 0.7567(3) 0.5836(2) 0.0655(15) Uani 1 1 d .
H29A H 0.7307 0.7767 0.5820 0.098 Uiso 1 1 calc R
H29B H 0.6369 0.7972 0.5968 0.098 Uiso 1 1 calc R
H29C H 0.6459 0.7413 0.5489 0.098 Uiso 1 1 calc R
C30 C 0.3944(3) 0.7113(2) 0.56462(17) 0.0357(10) Uani 1 1 d .
C31 C 0.4259(3) 0.7663(3) 0.61076(18) 0.0437(11) Uani 1 1 d .
H31A H 0.4893 0.7666 0.6168 0.066 Uiso 1 1 calc R
H31B H 0.4034 0.7479 0.6419 0.066 Uiso 1 1 calc R
H31C H 0.4047 0.8188 0.6026 0.066 Uiso 1 1 calc R
C32 C 0.2942(3) 0.7065(3) 0.55723(19) 0.0477(12) Uani 1 1 d .
H32A H 0.2698 0.7577 0.5478 0.072 Uiso 1 1 calc R
H32B H 0.2746 0.6894 0.5895 0.072 Uiso 1 1 calc R
H32C H 0.2748 0.6695 0.5297 0.072 Uiso 1 1 calc R
C33 C 0.4264(3) 0.7404(3) 0.51414(18) 0.0463(12) Uani 1 1 d .
H33A H 0.4897 0.7444 0.5194 0.069 Uiso 1 1 calc R
H33B H 0.4013 0.7914 0.5051 0.069 Uiso 1 1 calc R
H33C H 0.4083 0.7038 0.4861 0.069 Uiso 1 1 calc R
C34 C 0.5647(3) 0.5636(3) 0.44061(16) 0.0438(12) Uani 1 1 d .
C35 C 0.5013(4) 0.6015(3) 0.39971(18) 0.0598(15) Uani 1 1 d .
H35A H 0.4481 0.5706 0.3940 0.090 Uiso 1 1 calc R
H35B H 0.5268 0.6050 0.3674 0.090 Uiso 1 1 calc R
H35C H 0.4876 0.6536 0.4111 0.090 Uiso 1 1 calc R
C36 C 0.6525(5) 0.6092(7) 0.4516(2) 0.156(5) Uani 1 1 d .
H36A H 0.6823 0.6077 0.4208 0.234 Uiso 1 1 calc R
H36B H 0.6891 0.5853 0.4807 0.234 Uiso 1 1 calc R
H36C H 0.6407 0.6631 0.4600 0.234 Uiso 1 1 calc R
C37 C 0.5794(6) 0.4770(4) 0.4235(2) 0.111(3) Uani 1 1 d .
H37A H 0.5278 0.4462 0.4272 0.167 Uiso 1 1 calc R
H37B H 0.6295 0.4551 0.4454 0.167 Uiso 1 1 calc R
H37C H 0.5899 0.4763 0.3873 0.167 Uiso 1 1 calc R
C38 C 0.2627(3) -0.1202(2) 0.66964(16) 0.0323(9) Uani 1 1 d .
H38A H 0.2494 -0.1754 0.6722 0.048 Uiso 1 1 calc R
H38B H 0.3180 -0.1089 0.6909 0.048 Uiso 1 1 calc R
H38C H 0.2668 -0.1069 0.6335 0.048 Uiso 1 1 calc R
C39 C 0.1910(3) -0.0723(2) 0.68882(15) 0.0267(8) Uani 1 1 d .
C40 C 0.2103(2) -0.0350(2) 0.73875(16) 0.0314(9) Uani 1 1 d .
H40 H 0.2704 -0.0326 0.7510 0.038 Uiso 1 1 calc R
C41 C 0.1562(2) -0.0009(3) 0.77358(16) 0.0332(10) Uani 1 1 d .
C42 C 0.1942(3) 0.0037(4) 0.83045(19) 0.0577(15) Uani 1 1 d .
H42A H 0.2398 0.0433 0.8349 0.087 Uiso 1 1 calc R
H42B H 0.2189 -0.0466 0.8418 0.087 Uiso 1 1 calc R
H42C H 0.1485 0.0175 0.8512 0.087 Uiso 1 1 calc R
C43 C 0.0160(3) 0.0522(3) 0.79295(19) 0.0352(11) Uani 1 1 d .
C44 C 0.0172(3) 0.1328(3) 0.80768(18) 0.0399(11) Uani 1 1 d .
C45 C -0.0382(3) 0.1558(3) 0.8449(2) 0.0484(12) Uani 1 1 d .
H45 H -0.0381 0.2080 0.8564 0.058 Uiso 1 1 calc R
C46 C -0.0921(3) 0.1015(3) 0.8644(2) 0.0558(14) Uani 1 1 d .
H46 H -0.1269 0.1168 0.8898 0.067 Uiso 1 1 calc R
C47 C -0.0951(3) 0.0242(3) 0.8467(3) 0.0611(16) Uani 1 1 d .
H47 H -0.1343 -0.0113 0.8589 0.073 Uiso 1 1 calc R
C48 C -0.0406(3) -0.0006(3) 0.8111(2) 0.0495(13) Uani 1 1 d .
C49 C -0.0456(3) -0.0873(3) 0.7921(2) 0.0553(14) Uani 1 1 d .
H49 H -0.0238 -0.0867 0.7577 0.066 Uiso 1 1 calc R
C50 C -0.1387(3) -0.1157(3) 0.78115(19) 0.0464(12) Uani 1 1 d .
H50A H -0.1701 -0.1008 0.8097 0.070 Uiso 1 1 calc R
H50B H -0.1391 -0.1722 0.7777 0.070 Uiso 1 1 calc R
H50C H -0.1667 -0.0924 0.7490 0.070 Uiso 1 1 calc R
C51 C 0.0141(6) -0.1387(5) 0.8249(3) 0.114(3) Uiso 1 1 d .
H51A H -0.0075 -0.1465 0.8581 0.170 Uiso 1 1 calc R
H51B H 0.0717 -0.1150 0.8308 0.170 Uiso 1 1 calc R
H51C H 0.0176 -0.1888 0.8076 0.170 Uiso 1 1 calc R
C52 C 0.0722(3) 0.1954(3) 0.7851(2) 0.0475(12) Uani 1 1 d .
H52 H 0.0985 0.1719 0.7559 0.057 Uiso 1 1 calc R
C53 C 0.1469(4) 0.2250(4) 0.8261(3) 0.103(3) Uani 1 1 d .
H53A H 0.1227 0.2438 0.8566 0.155 Uiso 1 1 calc R
H53B H 0.1776 0.2673 0.8114 0.155 Uiso 1 1 calc R
H53C H 0.1873 0.1825 0.8362 0.155 Uiso 1 1 calc R
C54 C 0.0163(3) 0.2664(3) 0.7638(2) 0.0635(16) Uani 1 1 d .
H54A H -0.0280 0.2494 0.7359 0.095 Uiso 1 1 calc R
H54B H 0.0536 0.3052 0.7505 0.095 Uiso 1 1 calc R
H54C H -0.0118 0.2892 0.7917 0.095 Uiso 1 1 calc R
C55 C 0.0877(3) -0.1221(2) 0.61702(15) 0.0291(9) Uani 1 1 d .
C56 C 0.0863(3) -0.0977(2) 0.56445(16) 0.0370(10) Uani 1 1 d .
C57 C 0.0619(3) -0.1534(3) 0.52466(18) 0.0496(12) Uani 1 1 d .
H57 H 0.0589 -0.1381 0.4895 0.060 Uiso 1 1 calc R
C58 C 0.0420(3) -0.2305(3) 0.53641(18) 0.0504(13) Uani 1 1 d .
H58 H 0.0257 -0.2668 0.5096 0.060 Uiso 1 1 calc R
C59 C 0.0466(3) -0.2529(3) 0.58872(17) 0.0391(11) Uani 1 1 d .
H59 H 0.0349 -0.3052 0.5965 0.047 Uiso 1 1 calc R
C60 C 0.0679(3) -0.2005(2) 0.62970(15) 0.0304(9) Uani 1 1 d .
C61 C 0.0669(3) -0.2291(2) 0.68595(17) 0.0346(10) Uani 1 1 d .
H61 H 0.0901 -0.1865 0.7098 0.041 Uiso 1 1 calc R
C62 C -0.0280(3) -0.2452(3) 0.6953(2) 0.0528(13) Uani 1 1 d .
H62A H -0.0611 -0.1968 0.6920 0.079 Uiso 1 1 calc R
H62B H -0.0283 -0.2663 0.7301 0.079 Uiso 1 1 calc R
H62C H -0.0545 -0.2827 0.6697 0.079 Uiso 1 1 calc R
C63 C 0.1250(3) -0.3025(3) 0.69922(19) 0.0531(13) Uani 1 1 d .
H63A H 0.0999 -0.3467 0.6790 0.080 Uiso 1 1 calc R
H63B H 0.1279 -0.3141 0.7361 0.080 Uiso 1 1 calc R
H63C H 0.1834 -0.2924 0.6908 0.080 Uiso 1 1 calc R
C64 C 0.1117(3) -0.0151(3) 0.54815(17) 0.0440(12) Uani 1 1 d .
H64 H 0.1257 0.0166 0.5803 0.053 Uiso 1 1 calc R
C65 C 0.0348(4) 0.0253(3) 0.5132(2) 0.0665(16) Uani 1 1 d .
H65A H 0.0151 -0.0080 0.4835 0.100 Uiso 1 1 calc R
H65B H 0.0543 0.0751 0.5009 0.100 Uiso 1 1 calc R
H65C H -0.0131 0.0339 0.5333 0.100 Uiso 1 1 calc R
C66 C 0.1932(4) -0.0173(3) 0.52031(19) 0.0548(14) Uani 1 1 d .
H66A H 0.2420 -0.0382 0.5438 0.082 Uiso 1 1 calc R
H66B H 0.2070 0.0353 0.5099 0.082 Uiso 1 1 calc R
H66C H 0.1822 -0.0503 0.4896 0.082 Uiso 1 1 calc R
C67 C 0.1500(3) 0.2121(3) 0.6332(2) 0.0424(11) Uani 1 1 d .
C68 C 0.2012(3) 0.2698(3) 0.6723(2) 0.0478(12) Uani 1 1 d .
H68A H 0.1749 0.2709 0.7043 0.072 Uiso 1 1 calc R
H68B H 0.1994 0.3217 0.6571 0.072 Uiso 1 1 calc R
H68C H 0.2616 0.2527 0.6799 0.072 Uiso 1 1 calc R
C69 C 0.0568(3) 0.2390(3) 0.6175(2) 0.0465(12) Uani 1 1 d .
H69A H 0.0283 0.2048 0.5904 0.070 Uiso 1 1 calc R
H69B H 0.0569 0.2922 0.6044 0.070 Uiso 1 1 calc R
H69C H 0.0254 0.2373 0.6476 0.070 Uiso 1 1 calc R
C70 C 0.1988(4) 0.2063(3) 0.5853(2) 0.0574(14) Uani 1 1 d .
H70A H 0.2582 0.1887 0.5961 0.086 Uiso 1 1 calc R
H70B H 0.1999 0.2572 0.5689 0.086 Uiso 1 1 calc R
H70C H 0.1691 0.1692 0.5606 0.086 Uiso 1 1 calc R
C71 C -0.1326(3) 0.0688(3) 0.63929(19) 0.0387(11) Uani 1 1 d .
C72 C -0.1716(3) 0.0989(3) 0.6867(2) 0.0492(12) Uani 1 1 d .
H72A H -0.1540 0.0650 0.7163 0.074 Uiso 1 1 calc R
H72B H -0.2349 0.0993 0.6790 0.074 Uiso 1 1 calc R
H72C H -0.1508 0.1516 0.6948 0.074 Uiso 1 1 calc R
C73 C -0.1661(3) -0.0140(3) 0.6240(2) 0.0601(15) Uani 1 1 d .
H73A H -0.1363 -0.0336 0.5959 0.090 Uiso 1 1 calc R
H73B H -0.2285 -0.0120 0.6125 0.090 Uiso 1 1 calc R
H73C H -0.1546 -0.0484 0.6540 0.090 Uiso 1 1 calc R
C74 C -0.1556(3) 0.1261(4) 0.5925(2) 0.0672(17) Uani 1 1 d .
H74A H -0.1442 0.1794 0.6044 0.101 Uiso 1 1 calc R
H74B H -0.2169 0.1206 0.5788 0.101 Uiso 1 1 calc R
H74C H -0.1199 0.1140 0.5654 0.101 Uiso 1 1 calc R
C75 C 0.3691(3) 0.6751(2) 0.87254(13) 0.0245(8) Uani 1 1 d .
C76 C 0.4222(2) 0.7019(2) 0.91755(14) 0.0224(8) Uani 1 1 d .
C77 C 0.3956(3) 0.7564(2) 0.95278(15) 0.0279(9) Uani 1 1 d .
C78 C 0.3119(3) 0.7873(2) 0.94276(16) 0.0320(10) Uani 1 1 d .
C79 C 0.2575(3) 0.7643(2) 0.89890(16) 0.0292(9) Uani 1 1 d .
C80 C 0.2865(3) 0.7101(2) 0.86534(14) 0.0251(8) Uani 1 1 d .
C81 C 0.4829(2) 0.6804(2) 0.80799(13) 0.0218(8) Uani 1 1 d .
C82 C 0.5741(2) 0.6810(2) 0.82013(13) 0.0233(8) Uani 1 1 d .
C83 C 0.6289(3) 0.7395(2) 0.80470(14) 0.0271(9) Uani 1 1 d .
C84 C 0.5912(3) 0.8017(2) 0.77520(14) 0.0270(9) Uani 1 1 d .
C85 C 0.5023(3) 0.8041(2) 0.76219(14) 0.0265(9) Uani 1 1 d .
C86 C 0.4506(2) 0.7454(2) 0.77831(14) 0.0243(8) Uani 1 1 d .
C87 C 0.3386(2) 0.5800(2) 0.78418(14) 0.0220(8) Uani 1 1 d .
C88 C 0.3406(3) 0.5789(2) 0.73045(15) 0.0265(8) Uani 1 1 d .
C89 C 0.2789(3) 0.5422(2) 0.69440(14) 0.0275(9) Uani 1 1 d .
C90 C 0.2112(3) 0.5016(2) 0.71150(16) 0.0332(10) Uani 1 1 d .
C91 C 0.2062(3) 0.4985(2) 0.76442(16) 0.0286(9) Uani 1 1 d .
C92 C 0.2691(3) 0.5369(2) 0.79875(14) 0.0262(8) Uani 1 1 d .
C93 C 0.4606(2) 0.5378(2) 0.85805(13) 0.0196(8) Uani 1 1 d .
C94 C 0.5112(2) 0.4922(2) 0.82887(13) 0.0222(8) Uani 1 1 d .
C95 C 0.5553(2) 0.4237(2) 0.84605(14) 0.0232(8) Uani 1 1 d .
C96 C 0.5464(2) 0.3968(2) 0.89621(14) 0.0238(8) Uani 1 1 d .
C97 C 0.4960(2) 0.4382(2) 0.92709(13) 0.0221(8) Uani 1 1 d .
C98 C 0.4535(2) 0.5071(2) 0.90770(14) 0.0230(8) Uani 1 1 d .
C99 C 0.5534(2) 0.0413(2) 0.83170(14) 0.0222(8) Uani 1 1 d .
C100 C 0.4803(2) -0.0053(2) 0.83746(15) 0.0244(8) Uani 1 1 d .
C101 C 0.4813(3) -0.0754(2) 0.86332(14) 0.0250(8) Uani 1 1 d .
C102 C 0.5612(3) -0.1056(2) 0.88590(14) 0.0255(8) Uani 1 1 d .
C103 C 0.6373(3) -0.0638(2) 0.88151(15) 0.0256(9) Uani 1 1 d .
C104 C 0.6321(2) 0.0074(2) 0.85461(15) 0.0254(8) Uani 1 1 d .
C105 C 0.6297(2) 0.1774(2) 0.80101(15) 0.0233(8) Uani 1 1 d .
C106 C 0.6698(2) 0.2002(2) 0.85098(15) 0.0252(8) Uani 1 1 d .
C107 C 0.7410(3) 0.2511(2) 0.86031(16) 0.0313(9) Uani 1 1 d .
C108 C 0.7738(3) 0.2839(2) 0.81775(19) 0.0347(10) Uani 1 1 d .
C109 C 0.7379(3) 0.2646(2) 0.76741(17) 0.0308(9) Uani 1 1 d .
C110 C 0.6679(2) 0.2132(2) 0.76013(15) 0.0243(8) Uani 1 1 d .
C111 C 0.4682(2) 0.1837(2) 0.81464(14) 0.0209(8) Uani 1 1 d .
C112 C 0.4416(2) 0.2499(2) 0.78306(14) 0.0237(8) Uani 1 1 d .
C113 C 0.3880(2) 0.3097(2) 0.79698(14) 0.0247(8) Uani 1 1 d .
C114 C 0.3582(2) 0.3071(2) 0.84530(15) 0.0248(8) Uani 1 1 d .
C115 C 0.3825(2) 0.2445(2) 0.87821(14) 0.0261(9) Uani 1 1 d .
C116 C 0.4358(2) 0.1861(2) 0.86258(14) 0.0240(8) Uani 1 1 d .
C117 C 0.5127(3) 0.0840(2) 0.73583(15) 0.0258(8) Uani 1 1 d .
C118 C 0.4292(3) 0.0844(2) 0.70653(14) 0.0258(8) Uani 1 1 d .
C119 C 0.4100(3) 0.0448(2) 0.65937(16) 0.0317(9) Uani 1 1 d .
C120 C 0.4721(3) 0.0025(2) 0.63922(16) 0.0355(10) Uani 1 1 d .
C121 C 0.5558(3) -0.0017(2) 0.66701(17) 0.0348(10) Uani 1 1 d .
C122 C 0.5739(3) 0.0395(2) 0.71368(16) 0.0277(9) Uani 1 1 d .
N1 N 0.6153(2) 0.51951(19) 0.59915(12) 0.0248(7) Uani 1 1 d .
N2 N 0.4469(2) 0.43015(18) 0.55939(12) 0.0212(7) Uani 1 1 d .
N3 N 0.4321(2) 0.6312(2) 0.57711(14) 0.0279(8) Uani 1 1 d .
N4 N 0.5274(2) 0.55945(19) 0.49097(12) 0.0301(8) Uani 1 1 d .
N5 N 0.1110(2) -0.06698(19) 0.65894(12) 0.0243(7) Uani 1 1 d .
N6 N 0.0752(2) 0.02671(19) 0.75621(14) 0.0317(8) Uani 1 1 d .
N7 N 0.1486(3) 0.1343(2) 0.65912(15) 0.0343(9) Uani 1 1 d .
N8 N -0.0364(2) 0.0642(2) 0.65255(14) 0.0317(8) Uani 1 1 d .
F1 F 0.50528(14) 0.67338(12) 0.92885(8) 0.0272(5) Uani 1 1 d .
F2 F 0.45049(16) 0.77778(14) 0.99549(9) 0.0392(6) Uani 1 1 d .
F3 F 0.28407(17) 0.83988(14) 0.97632(10) 0.0452(6) Uani 1 1 d .
F4 F 0.17443(16) 0.79391(14) 0.88949(10) 0.0425(6) Uani 1 1 d .
F5 F 0.22667(14) 0.69217(13) 0.82271(8) 0.0329(5) Uani 1 1 d .
F6 F 0.61706(14) 0.62250(13) 0.85013(8) 0.0286(5) Uani 1 1 d .
F7 F 0.71647(14) 0.73573(14) 0.81846(9) 0.0358(6) Uani 1 1 d .
F8 F 0.64248(15) 0.86015(13) 0.76010(9) 0.0344(5) Uani 1 1 d .
F9 F 0.46487(15) 0.86634(13) 0.73382(8) 0.0350(5) Uani 1 1 d .
F10 F 0.36167(13) 0.75272(12) 0.76456(8) 0.0297(5) Uani 1 1 d .
F11 F 0.40674(14) 0.61642(13) 0.70880(8) 0.0298(5) Uani 1 1 d .
F12 F 0.28469(17) 0.54603(14) 0.64242(8) 0.0390(6) Uani 1 1 d .
F13 F 0.14906(17) 0.46592(14) 0.67680(9) 0.0429(6) Uani 1 1 d .
F14 F 0.13909(16) 0.45799(14) 0.78305(10) 0.0422(6) Uani 1 1 d .
F15 F 0.26032(14) 0.53133(12) 0.85121(8) 0.0283(5) Uani 1 1 d .
F16 F 0.52103(14) 0.51455(12) 0.77900(7) 0.0276(5) Uani 1 1 d .
F17 F 0.60280(15) 0.38343(13) 0.81499(8) 0.0330(5) Uani 1 1 d .
F18 F 0.58777(15) 0.33014(13) 0.91481(9) 0.0330(5) Uani 1 1 d .
F19 F 0.48606(15) 0.41185(13) 0.97518(8) 0.0328(5) Uani 1 1 d .
F20 F 0.40349(15) 0.54234(12) 0.94038(8) 0.0279(5) Uani 1 1 d .
F21 F 0.39942(13) 0.02015(12) 0.81469(8) 0.0284(5) Uani 1 1 d .
F22 F 0.40660(15) -0.11610(14) 0.86581(9) 0.0383(6) Uani 1 1 d .
F23 F 0.56636(16) -0.17461(13) 0.91217(9) 0.0371(6) Uani 1 1 d .
F24 F 0.71633(15) -0.09326(13) 0.90250(9) 0.0351(5) Uani 1 1 d .
F25 F 0.71051(13) 0.04212(12) 0.85178(10) 0.0338(5) Uani 1 1 d .
F26 F 0.63804(14) 0.17210(12) 0.89377(8) 0.0307(5) Uani 1 1 d .
F27 F 0.77573(16) 0.26990(14) 0.90950(10) 0.0434(6) Uani 1 1 d .
F28 F 0.84172(16) 0.33590(14) 0.82579(11) 0.0462(6) Uani 1 1 d .
F29 F 0.77060(15) 0.29609(14) 0.72595(10) 0.0419(6) Uani 1 1 d .
F30 F 0.63524(14) 0.19777(12) 0.70896(8) 0.0301(5) Uani 1 1 d .
F31 F 0.47016(14) 0.25706(12) 0.73528(7) 0.0275(5) Uani 1 1 d .
F32 F 0.36565(15) 0.37095(12) 0.76403(8) 0.0333(5) Uani 1 1 d .
F33 F 0.30723(14) 0.36586(13) 0.85954(9) 0.0340(5) Uani 1 1 d .
F34 F 0.35446(16) 0.24212(14) 0.92619(9) 0.0406(6) Uani 1 1 d .
F35 F 0.45669(15) 0.12778(14) 0.89832(8) 0.0333(6) Uani 1 1 d .
F36 F 0.36072(14) 0.12336(13) 0.72330(8) 0.0299(5) Uani 1 1 d .
F37 F 0.32587(16) 0.04874(14) 0.63287(9) 0.0416(6) Uani 1 1 d .
F38 F 0.45382(19) -0.03689(15) 0.59316(11) 0.0540(7) Uani 1 1 d .
F39 F 0.61966(18) -0.04451(14) 0.64804(11) 0.0500(7) Uani 1 1 d .
F40 F 0.65641(14) 0.03213(13) 0.73922(9) 0.0346(5) Uani 1 1 d .
Nb01 Nb 0.496726(19) 0.542388(19) 0.552943(12) 0.02273(8) Uani 1 1 d .
Nb02 Nb 0.07370(2) 0.04681(2) 0.675988(14) 0.02741(9) Uani 1 1 d .
B1 B 0.4124(3) 0.6175(3) 0.83078(15) 0.0212(9) Uani 1 1 d .
B2 B 0.5411(3) 0.1223(2) 0.79548(17) 0.0225(9) Uani 1 1 d .
H1 H 0.420(5) 0.623(4) 0.602(3) 0.10(3) Uiso 1 1 d .
H2 H 0.202(4) 0.115(4) 0.666(2) 0.09(2) Uiso 1 1 d .

loop_
_atom_site_aniso_label
_atom_site_aniso_U_11
_atom_site_aniso_U_22
_atom_site_aniso_U_33
_atom_site_aniso_U_23
_atom_site_aniso_U_13
_atom_site_aniso_U_12
C1 0.033(2) 0.079(4) 0.023(2) -0.008(2) 0.0103(18) -0.017(2)
C2 0.025(2) 0.032(2) 0.0231(19) -0.0094(16) 0.0090(16) -0.0035(17)
C3 0.024(2) 0.032(2) 0.0207(18) 0.0005(16) 0.0064(15) -0.0018(17)
C4 0.027(2) 0.023(2) 0.0228(18) -0.0013(16) 0.0056(16) -0.0046(17)
C5 0.034(2) 0.034(2) 0.0243(19) 0.0018(17) 0.0076(17) -0.0121(19)
C6 0.040(2) 0.024(2) 0.0199(18) -0.0026(16) 0.0033(17) -0.0123(18)
C7 0.046(3) 0.028(2) 0.031(2) 0.0051(18) -0.0071(19) -0.015(2)
C8 0.059(3) 0.044(3) 0.032(2) 0.003(2) -0.015(2) -0.023(2)
C9 0.056(3) 0.042(3) 0.041(3) -0.013(2) -0.005(2) -0.024(2)
C10 0.058(3) 0.029(2) 0.037(2) -0.0117(19) 0.010(2) -0.012(2)
C11 0.046(3) 0.026(2) 0.034(2) 0.0027(18) 0.0100(19) -0.004(2)
C12 0.041(3) 0.031(2) 0.045(3) -0.004(2) 0.007(2) -0.005(2)
C13 0.057(3) 0.039(3) 0.054(3) 0.005(2) 0.015(2) 0.008(2)
C14 0.068(4) 0.044(3) 0.067(3) 0.000(3) 0.027(3) 0.008(3)
C15 0.039(3) 0.039(3) 0.048(3) 0.006(2) -0.013(2) -0.009(2)
C16 0.057(3) 0.048(3) 0.063(3) 0.022(3) -0.015(3) 0.002(3)
C17 0.057(4) 0.056(3) 0.047(3) 0.002(2) -0.014(2) 0.006(3)
C18 0.023(2) 0.033(2) 0.0181(18) -0.0034(16) 0.0080(15) -0.0146(18)
C19 0.032(2) 0.043(3) 0.027(2) -0.0057(18) 0.0058(18) -0.011(2)
C20 0.050(3) 0.044(3) 0.035(2) -0.016(2) 0.019(2) -0.027(2)
C21 0.045(3) 0.062(3) 0.047(3) -0.023(2) 0.029(2) -0.027(3)
C22 0.052(3) 0.060(3) 0.046(3) -0.031(2) 0.029(2) -0.021(3)
C23 0.038(3) 0.045(3) 0.030(2) -0.0120(19) 0.0187(19) -0.010(2)
C24 0.043(3) 0.044(3) 0.050(3) -0.019(2) 0.025(2) -0.009(2)
C25 0.061(3) 0.053(3) 0.062(3) -0.005(3) 0.024(3) 0.002(3)
C26 0.059(3) 0.047(3) 0.057(3) -0.017(2) 0.031(3) -0.008(2)
C27 0.036(3) 0.031(2) 0.059(3) -0.005(2) 0.009(2) -0.014(2)
C28 0.069(4) 0.060(4) 0.058(3) -0.027(3) 0.024(3) -0.003(3)
C29 0.075(4) 0.041(3) 0.081(4) 0.003(3) 0.010(3) -0.009(3)
C30 0.048(3) 0.020(2) 0.041(2) 0.0019(18) 0.012(2) 0.0017(19)
C31 0.056(3) 0.030(2) 0.048(3) -0.008(2) 0.016(2) 0.000(2)
C32 0.043(3) 0.043(3) 0.056(3) 0.003(2) 0.006(2) 0.011(2)
C33 0.061(3) 0.031(3) 0.047(3) 0.008(2) 0.011(2) 0.000(2)
C34 0.040(3) 0.073(4) 0.020(2) 0.014(2) 0.0113(19) -0.017(3)
C35 0.076(4) 0.070(4) 0.037(3) 0.020(3) 0.022(3) 0.018(3)
C36 0.093(6) 0.337(14) 0.041(3) 0.019(5) 0.016(3) -0.136(8)
C37 0.188(8) 0.106(6) 0.058(4) 0.029(4) 0.083(5) 0.090(6)
C38 0.026(2) 0.027(2) 0.042(2) -0.0119(19) -0.0007(18) 0.0082(18)
C39 0.025(2) 0.021(2) 0.034(2) -0.0019(17) 0.0030(17) -0.0013(17)
C40 0.0123(19) 0.034(2) 0.046(2) -0.0166(19) -0.0027(17) -0.0012(17)
C41 0.016(2) 0.036(3) 0.045(2) -0.022(2) -0.0026(17) -0.0027(18)
C42 0.021(2) 0.092(4) 0.057(3) -0.037(3) -0.007(2) 0.012(3)
C43 0.013(2) 0.036(3) 0.057(3) -0.018(2) 0.0061(19) -0.0058(18)
C44 0.025(2) 0.035(3) 0.061(3) -0.027(2) 0.011(2) -0.0081(19)
C45 0.032(3) 0.040(3) 0.074(3) -0.022(2) 0.012(2) 0.001(2)
C46 0.049(3) 0.045(3) 0.082(4) -0.003(3) 0.037(3) 0.004(2)
C47 0.028(3) 0.038(3) 0.124(5) 0.007(3) 0.034(3) 0.004(2)
C48 0.016(2) 0.029(3) 0.103(4) -0.008(3) 0.005(2) 0.0041(19)
C49 0.019(2) 0.037(3) 0.109(4) -0.017(3) 0.006(3) 0.001(2)
C50 0.033(3) 0.051(3) 0.055(3) 0.002(2) 0.006(2) -0.007(2)
C52 0.036(3) 0.040(3) 0.071(3) -0.023(2) 0.024(2) -0.010(2)
C53 0.044(4) 0.087(5) 0.174(8) -0.017(5) -0.003(4) -0.037(4)
C54 0.056(4) 0.045(3) 0.098(4) -0.022(3) 0.041(3) -0.015(3)
C55 0.023(2) 0.023(2) 0.038(2) -0.0098(17) -0.0058(17) 0.0032(17)
C56 0.046(3) 0.026(2) 0.037(2) -0.0066(18) -0.003(2) -0.002(2)
C57 0.063(3) 0.045(3) 0.037(2) -0.005(2) -0.006(2) -0.002(3)
C58 0.064(3) 0.039(3) 0.043(3) -0.012(2) -0.011(2) -0.010(3)
C59 0.043(3) 0.026(2) 0.045(3) -0.0077(19) -0.007(2) -0.008(2)
C60 0.020(2) 0.030(2) 0.039(2) -0.0052(18) -0.0058(17) -0.0026(17)
C61 0.038(3) 0.022(2) 0.040(2) -0.0081(19) -0.007(2) -0.003(2)
C62 0.056(3) 0.039(3) 0.063(3) 0.002(2) 0.004(3) -0.011(2)
C63 0.064(3) 0.033(3) 0.056(3) -0.002(2) -0.016(3) 0.003(2)
C64 0.070(3) 0.027(2) 0.033(2) 0.0004(19) 0.002(2) 0.000(2)
C65 0.096(5) 0.049(3) 0.056(3) 0.013(3) 0.017(3) 0.019(3)
C66 0.071(4) 0.047(3) 0.045(3) -0.001(2) -0.001(3) -0.015(3)
C67 0.042(3) 0.023(2) 0.065(3) -0.003(2) 0.020(2) -0.007(2)
C68 0.040(3) 0.030(3) 0.075(3) -0.006(2) 0.017(2) -0.009(2)
C69 0.041(3) 0.027(2) 0.072(3) 0.005(2) 0.010(2) -0.003(2)
C70 0.063(4) 0.043(3) 0.073(3) -0.009(3) 0.035(3) -0.016(3)
C71 0.019(2) 0.041(3) 0.058(3) 0.013(2) 0.010(2) 0.008(2)
C72 0.025(2) 0.055(3) 0.068(3) 0.012(3) 0.011(2) 0.008(2)
C73 0.024(3) 0.067(4) 0.088(4) -0.012(3) -0.002(3) -0.007(2)
C74 0.030(3) 0.103(5) 0.072(4) 0.043(3) 0.018(3) 0.025(3)
C75 0.031(2) 0.025(2) 0.0193(17) 0.0075(15) 0.0106(15) -0.0015(17)
C76 0.030(2) 0.0139(19) 0.0247(18) 0.0070(15) 0.0092(16) 0.0009(16)
C77 0.037(2) 0.022(2) 0.027(2) 0.0024(16) 0.0120(18) -0.0050(18)
C78 0.047(3) 0.021(2) 0.033(2) -0.0012(17) 0.021(2) 0.0033(19)
C79 0.030(2) 0.023(2) 0.037(2) 0.0062(17) 0.0156(18) 0.0104(18)
C80 0.030(2) 0.023(2) 0.0234(18) 0.0070(16) 0.0065(16) 0.0042(17)
C81 0.024(2) 0.026(2) 0.0171(17) 0.0002(15) 0.0085(15) 0.0075(17)
C82 0.025(2) 0.023(2) 0.0211(18) 0.0053(15) 0.0029(15) 0.0004(17)
C83 0.027(2) 0.030(2) 0.0234(18) -0.0034(17) 0.0011(16) 0.0013(18)
C84 0.030(2) 0.024(2) 0.0253(19) -0.0004(16) -0.0009(17) -0.0085(18)
C85 0.034(2) 0.020(2) 0.0249(19) 0.0035(16) -0.0007(16) 0.0030(17)
C86 0.021(2) 0.029(2) 0.0229(19) 0.0016(16) 0.0022(15) -0.0021(16)
C87 0.023(2) 0.0191(19) 0.0253(18) 0.0021(15) 0.0073(15) 0.0061(16)
C88 0.025(2) 0.025(2) 0.029(2) 0.0041(16) 0.0045(16) 0.0046(17)
C89 0.036(2) 0.022(2) 0.0232(18) -0.0024(16) -0.0015(16) 0.0051(18)
C90 0.026(2) 0.031(2) 0.040(2) -0.0114(19) -0.0052(18) 0.0012(19)
C91 0.027(2) 0.022(2) 0.038(2) 0.0026(17) 0.0078(18) -0.0014(17)
C92 0.028(2) 0.023(2) 0.0277(19) 0.0055(16) 0.0053(16) 0.0048(17)
C93 0.019(2) 0.023(2) 0.0159(17) 0.0039(15) -0.0003(14) -0.0006(16)
C94 0.025(2) 0.023(2) 0.0191(18) 0.0052(15) 0.0041(15) -0.0014(16)
C95 0.029(2) 0.0167(19) 0.0250(18) -0.0019(15) 0.0078(16) 0.0033(16)
C96 0.024(2) 0.017(2) 0.0299(19) 0.0094(16) 0.0011(16) 0.0046(16)
C97 0.027(2) 0.021(2) 0.0193(17) 0.0084(15) 0.0054(15) -0.0043(16)
C98 0.022(2) 0.024(2) 0.0236(19) -0.0029(16) 0.0067(15) -0.0034(16)
C99 0.0159(19) 0.021(2) 0.0298(19) 0.0010(16) 0.0042(15) 0.0036(16)
C100 0.018(2) 0.026(2) 0.0283(19) -0.0004(17) 0.0027(15) -0.0010(16)
C101 0.027(2) 0.022(2) 0.0281(19) 0.0015(16) 0.0115(16) -0.0087(17)
C102 0.031(2) 0.017(2) 0.0281(19) 0.0007(16) 0.0050(16) -0.0005(17)
C103 0.023(2) 0.025(2) 0.029(2) 0.0022(16) 0.0026(16) 0.0078(17)
C104 0.017(2) 0.020(2) 0.039(2) -0.0017(17) 0.0027(17) -0.0050(16)
C105 0.0128(19) 0.019(2) 0.039(2) 0.0012(16) 0.0042(16) 0.0027(15)
C106 0.018(2) 0.021(2) 0.036(2) 0.0031(17) 0.0013(16) 0.0040(16)
C107 0.024(2) 0.021(2) 0.045(2) -0.0013(18) -0.0056(19) 0.0078(18)
C108 0.021(2) 0.017(2) 0.066(3) -0.001(2) 0.005(2) -0.0051(17)
C109 0.025(2) 0.021(2) 0.050(3) 0.0037(18) 0.0155(19) 0.0013(17)
C110 0.0160(19) 0.022(2) 0.036(2) 0.0036(16) 0.0058(16) 0.0046(16)
C111 0.0128(18) 0.027(2) 0.0225(18) 0.0001(15) -0.0008(14) -0.0009(16)
C112 0.023(2) 0.023(2) 0.0254(19) 0.0045(16) 0.0032(15) -0.0028(16)
C113 0.022(2) 0.022(2) 0.030(2) 0.0049(16) -0.0004(16) 0.0021(16)
C114 0.019(2) 0.021(2) 0.036(2) -0.0035(17) 0.0066(16) -0.0025(16)
C115 0.023(2) 0.032(2) 0.0247(19) 0.0016(17) 0.0084(16) 0.0005(18)
C116 0.020(2) 0.025(2) 0.0251(18) 0.0042(16) -0.0017(15) -0.0005(16)
C117 0.026(2) 0.020(2) 0.033(2) 0.0054(16) 0.0093(17) -0.0050(17)
C118 0.027(2) 0.022(2) 0.031(2) -0.0007(16) 0.0116(17) -0.0033(17)
C119 0.034(2) 0.023(2) 0.039(2) 0.0033(18) 0.0087(19) -0.0089(18)
C120 0.044(3) 0.028(2) 0.038(2) -0.0093(19) 0.019(2) -0.016(2)
C121 0.038(3) 0.021(2) 0.051(3) -0.0014(19) 0.026(2) -0.0036(19)
C122 0.025(2) 0.019(2) 0.042(2) 0.0049(17) 0.0141(18) -0.0027(17)
N1 0.0277(18) 0.0250(17) 0.0226(16) -0.0044(13) 0.0070(13) -0.0049(14)
N2 0.0221(17) 0.0194(17) 0.0211(15) 0.0001(13) -0.0006(13) -0.0055(14)
N3 0.038(2) 0.025(2) 0.0215(18) 0.0007(15) 0.0042(16) -0.0025(16)
N4 0.034(2) 0.030(2) 0.0272(17) 0.0032(14) 0.0096(15) -0.0027(15)
N5 0.0235(18) 0.0198(17) 0.0283(17) -0.0066(14) -0.0008(14) 0.0004(14)
N6 0.0150(17) 0.0284(19) 0.052(2) -0.0145(16) 0.0049(15) -0.0043(14)
N7 0.028(2) 0.020(2) 0.057(2) -0.0059(17) 0.0153(18) -0.0036(17)
N8 0.0237(18) 0.0263(19) 0.046(2) 0.0029(16) 0.0095(15) -0.0024(15)
F1 0.0272(12) 0.0268(12) 0.0280(11) 0.0009(9) 0.0042(9) -0.0008(10)
F2 0.0495(15) 0.0368(14) 0.0318(12) -0.0124(11) 0.0076(11) -0.0080(12)
F3 0.0580(17) 0.0278(14) 0.0529(15) -0.0126(12) 0.0190(13) 0.0052(12)
F4 0.0367(14) 0.0363(14) 0.0565(15) 0.0024(12) 0.0135(12) 0.0200(11)
F5 0.0287(13) 0.0365(14) 0.0318(12) 0.0003(10) -0.0018(10) 0.0085(10)
F6 0.0251(12) 0.0311(13) 0.0289(11) 0.0108(10) 0.0008(9) 0.0055(10)
F7 0.0240(13) 0.0425(15) 0.0404(13) 0.0078(11) 0.0020(10) -0.0053(11)
F8 0.0364(13) 0.0251(13) 0.0421(13) 0.0068(10) 0.0071(10) -0.0088(10)
F9 0.0394(14) 0.0229(12) 0.0401(13) 0.0133(10) -0.0042(10) -0.0022(10)
F10 0.0259(12) 0.0277(13) 0.0348(12) 0.0095(10) 0.0013(10) 0.0017(10)
F11 0.0352(13) 0.0340(13) 0.0214(10) 0.0028(9) 0.0081(9) -0.0030(10)
F12 0.0555(16) 0.0391(14) 0.0203(11) -0.0048(10) -0.0026(10) 0.0022(12)
F13 0.0470(15) 0.0376(15) 0.0403(14) -0.0098(11) -0.0086(11) -0.0093(12)
F14 0.0357(14) 0.0376(15) 0.0536(15) 0.0020(12) 0.0073(12) -0.0155(11)
F15 0.0321(12) 0.0280(12) 0.0258(11) 0.0019(9) 0.0082(9) -0.0014(10)
F16 0.0356(13) 0.0300(12) 0.0191(10) 0.0047(9) 0.0104(9) 0.0091(10)
F17 0.0369(14) 0.0300(13) 0.0348(12) 0.0011(10) 0.0141(10) 0.0117(10)
F18 0.0376(14) 0.0245(12) 0.0378(13) 0.0127(10) 0.0088(10) 0.0103(11)
F19 0.0435(15) 0.0301(13) 0.0271(11) 0.0136(10) 0.0132(10) 0.0076(11)
F20 0.0403(13) 0.0225(12) 0.0247(10) 0.0057(9) 0.0188(10) 0.0070(10)
F21 0.0172(11) 0.0331(13) 0.0344(12) 0.0063(10) 0.0023(9) -0.0039(9)
F22 0.0333(14) 0.0312(13) 0.0518(14) 0.0127(11) 0.0104(11) -0.0096(11)
F23 0.0467(15) 0.0183(12) 0.0470(14) 0.0146(11) 0.0087(12) -0.0018(11)
F24 0.0307(13) 0.0251(13) 0.0486(14) 0.0062(11) 0.0014(11) 0.0070(10)
F25 0.0159(11) 0.0235(12) 0.0609(15) 0.0092(11) 0.0013(10) -0.0009(9)
F26 0.0281(12) 0.0281(13) 0.0344(12) 0.0056(10) -0.0017(10) 0.0022(10)
F27 0.0339(14) 0.0357(15) 0.0562(16) -0.0076(12) -0.0096(12) -0.0037(11)
F28 0.0293(14) 0.0307(14) 0.0783(18) -0.0049(13) 0.0057(12) -0.0124(11)
F29 0.0309(14) 0.0325(14) 0.0658(16) 0.0075(12) 0.0194(12) -0.0052(11)
F30 0.0301(13) 0.0262(12) 0.0362(12) 0.0027(10) 0.0118(10) -0.0027(10)
F31 0.0319(12) 0.0265(12) 0.0255(11) 0.0066(9) 0.0093(9) 0.0027(10)
F32 0.0412(14) 0.0235(12) 0.0352(12) 0.0053(10) 0.0050(10) 0.0100(10)
F33 0.0314(13) 0.0292(13) 0.0424(13) -0.0060(10) 0.0088(10) 0.0092(10)
F34 0.0486(16) 0.0436(15) 0.0330(13) 0.0014(11) 0.0185(11) 0.0078(12)
F35 0.0388(14) 0.0359(14) 0.0255(11) 0.0095(10) 0.0056(10) 0.0102(11)
F36 0.0221(12) 0.0320(13) 0.0353(12) -0.0037(10) 0.0021(9) 0.0030(10)
F37 0.0411(15) 0.0432(15) 0.0374(13) -0.0076(11) -0.0060(11) -0.0102(12)
F38 0.0663(19) 0.0451(17) 0.0538(17) -0.0241(13) 0.0195(14) -0.0136(14)
F39 0.0528(17) 0.0297(14) 0.0749(18) -0.0144(13) 0.0362(14) 0.0002(12)
F40 0.0231(12) 0.0273(13) 0.0556(14) 0.0017(11) 0.0135(11) 0.0040(10)
Nb01 0.0288(2) 0.02033(19) 0.02023(16) 0.00010(15) 0.00746(14) -0.00569(16)
Nb02 0.01689(18) 0.01767(19) 0.0482(2) -0.00535(17) 0.00649(16) -0.00182(16)
B1 0.020(2) 0.025(2) 0.0200(19) 0.0044(17) 0.0064(16) 0.0015(18)
B2 0.017(2) 0.018(2) 0.033(2) 0.0063(18) 0.0044(17) 0.0014(17)

loop_
_atom_type_symbol
_atom_type_description
_atom_type_scat_dispersion_real
_atom_type_scat_dispersion_imag
_atom_type_scat_source
C C 0.0033 0.0016 'International Tables Vol C Tables 4.2.6.8 and 6.1.1.4'
H H 0.0000 0.0000 'International Tables Vol C Tables 4.2.6.8 and 6.1.1.4'
N N 0.0061 0.0033 'International Tables Vol C Tables 4.2.6.8 and 6.1.1.4'
F F 0.0171 0.0103 'International Tables Vol C Tables 4.2.6.8 and 6.1.1.4'
Nb Nb -2.0727 0.6215 'International Tables Vol C Tables 4.2.6.8 and 6.1.1.4'
B B 0.0013 0.0007 'International Tables Vol C Tables 4.2.6.8 and 6.1.1.4'
Cl Cl 0.1484 0.1585 'International Tables Vol C Tables 4.2.6.8 and 6.1.1.4'

loop_
_geom_angle_atom_site_label_1
_geom_angle_atom_site_label_2
_geom_angle_atom_site_label_3
_geom_angle
C2 C1 H1A 109.5
C2 C1 H1B 109.5
H1A C1 H1B 109.5
C2 C1 H1C 109.5
H1A C1 H1C 109.5
H1B C1 H1C 109.5
N1 C2 C3 120.7(3)
N1 C2 C1 122.4(3)
C3 C2 C1 117.0(3)
C2 C3 C4 132.9(3)
C2 C3 H3 113.6
C4 C3 H3 113.6
N2 C4 C3 122.0(3)
N2 C4 C5 120.8(3)
C3 C4 C5 117.1(3)
N2 C4 Nb01 48.40(18)
C3 C4 Nb01 79.2(2)
C5 C4 Nb01 151.3(3)
C4 C5 H5A 109.5
C4 C5 H5B 109.5
H5A C5 H5B 109.5
C4 C5 H5C 109.5
H5A C5 H5C 109.5
H5B C5 H5C 109.5
C7 C6 C11 122.3(4)
C7 C6 N2 120.2(4)
C11 C6 N2 117.5(4)
C6 C7 C8 117.4(4)
C6 C7 C15 124.6(4)
C8 C7 C15 118.0(4)
C9 C8 C7 121.0(4)
C9 C8 H8 119.5
C7 C8 H8 119.5
C10 C9 C8 120.7(4)
C10 C9 H9 119.7
C8 C9 H9 119.7
C9 C10 C11 122.7(4)
C9 C10 H10 118.7
C11 C10 H10 118.7
C6 C11 C10 116.1(4)
C6 C11 C12 124.6(4)
C10 C11 C12 119.3(4)
C11 C12 C14 109.8(4)
C11 C12 C13 113.4(4)
C14 C12 C13 110.7(4)
C11 C12 H12 107.6
C14 C12 H12 107.6
C13 C12 H12 107.6
C12 C13 H13A 109.5
C12 C13 H13B 109.5
H13A C13 H13B 109.5
C12 C13 H13C 109.5
H13A C13 H13C 109.5
H13B C13 H13C 109.5
C12 C14 H14A 109.5
C12 C14 H14B 109.5
H14A C14 H14B 109.5
C12 C14 H14C 109.5
H14A C14 H14C 109.5
H14B C14 H14C 109.5
C17 C15 C7 113.0(4)
C17 C15 C16 110.1(4)
C7 C15 C16 110.6(4)
C17 C15 H15 107.6
C7 C15 H15 107.6
C16 C15 H15 107.6
C15 C16 H16A 109.5
C15 C16 H16B 109.5
H16A C16 H16B 109.5
C15 C16 H16C 109.5
H16A C16 H16C 109.5
H16B C16 H16C 109.5
C15 C17 H17A 109.5
C15 C17 H17B 109.5
H17A C17 H17B 109.5
C15 C17 H17C 109.5
H17A C17 H17C 109.5
H17B C17 H17C 109.5
C19 C18 C23 122.3(4)
C19 C18 N1 120.5(4)
C23 C18 N1 116.9(3)
C18 C19 C20 117.5(4)
C18 C19 C27 124.4(4)
C20 C19 C27 118.1(4)
C21 C20 C19 121.9(4)
C21 C20 H20 119.0
C19 C20 H20 119.0
C22 C21 C20 118.8(4)
C22 C21 H21 120.6
C20 C21 H21 120.6
C21 C22 C23 121.8(4)
C21 C22 H22 119.1
C23 C22 H22 119.1
C22 C23 C18 117.6(4)
C22 C23 C24 120.1(4)
C18 C23 C24 122.2(4)
C25 C24 C23 111.9(4)
C25 C24 C26 110.8(4)
C23 C24 C26 112.5(4)
C25 C24 H24 107.1
C23 C24 H24 107.1
C26 C24 H24 107.1
C24 C25 H25A 109.5
C24 C25 H25B 109.5
H25A C25 H25B 109.5
C24 C25 H25C 109.5
H25A C25 H25C 109.5
H25B C25 H25C 109.5
C24 C26 H26A 109.5
C24 C26 H26B 109.5
H26A C26 H26B 109.5
C24 C26 H26C 109.5
H26A C26 H26C 109.5
H26B C26 H26C 109.5
C19 C27 C29 111.3(4)
C19 C27 C28 111.2(4)
C29 C27 C28 109.2(4)
C19 C27 H27 108.4
C29 C27 H27 108.4
C28 C27 H27 108.4
C27 C28 H28A 109.5
C27 C28 H28B 109.5
H28A C28 H28B 109.5
C27 C28 H28C 109.5
H28A C28 H28C 109.5
H28B C28 H28C 109.5
C27 C29 H29A 109.5
C27 C29 H29B 109.5
H29A C29 H29B 109.5
C27 C29 H29C 109.5
H29A C29 H29C 109.5
H29B C29 H29C 109.5
N3 C30 C33 108.6(3)
N3 C30 C31 108.4(3)
C33 C30 C31 110.8(4)
N3 C30 C32 109.4(4)
C33 C30 C32 110.1(4)
C31 C30 C32 109.6(4)
C30 C31 H31A 109.5
C30 C31 H31B 109.5
H31A C31 H31B 109.5
C30 C31 H31C 109.5
H31A C31 H31C 109.5
H31B C31 H31C 109.5
C30 C32 H32A 109.5
C30 C32 H32B 109.5
H32A C32 H32B 109.5
C30 C32 H32C 109.5
H32A C32 H32C 109.5
H32B C32 H32C 109.5
C30 C33 H33A 109.5
C30 C33 H33B 109.5
H33A C33 H33B 109.5
C30 C33 H33C 109.5
H33A C33 H33C 109.5
H33B C33 H33C 109.5
N4 C34 C35 110.3(4)
N4 C34 C37 106.7(4)
C35 C34 C37 108.4(5)
N4 C34 C36 107.0(4)
C35 C34 C36 112.6(5)
C37 C34 C36 111.7(7)
C34 C35 H35A 109.5
C34 C35 H35B 109.5
H35A C35 H35B 109.5
C34 C35 H35C 109.5
H35A C35 H35C 109.5
H35B C35 H35C 109.5
C34 C36 H36A 109.5
C34 C36 H36B 109.5
H36A C36 H36B 109.5
C34 C36 H36C 109.5
H36A C36 H36C 109.5
H36B C36 H36C 109.5
C34 C37 H37A 109.5
C34 C37 H37B 109.5
H37A C37 H37B 109.5
C34 C37 H37C 109.5
H37A C37 H37C 109.5
H37B C37 H37C 109.5
C39 C38 H38A 109.5
C39 C38 H38B 109.5
H38A C38 H38B 109.5
C39 C38 H38C 109.5
H38A C38 H38C 109.5
H38B C38 H38C 109.5
N5 C39 C40 122.8(3)
N5 C39 C38 119.7(3)
C40 C39 C38 117.5(3)
N5 C39 Nb02 49.10(18)
C40 C39 Nb02 80.3(2)
C38 C39 Nb02 150.5(3)
C41 C40 C39 132.7(3)
C41 C40 H40 113.7
C39 C40 H40 113.7
N6 C41 C40 121.6(4)
N6 C41 C42 121.7(4)
C40 C41 C42 116.7(4)
C41 C42 H42A 109.5
C41 C42 H42B 109.5
H42A C42 H42B 109.5
C41 C42 H42C 109.5
H42A C42 H42C 109.5
H42B C42 H42C 109.5
C48 C43 C44 121.8(4)
C48 C43 N6 120.1(4)
C44 C43 N6 118.1(4)
C43 C44 C45 117.2(4)
C43 C44 C52 124.2(4)
C45 C44 C52 118.6(4)
C46 C45 C44 120.3(4)
C46 C45 H45 119.8
C44 C45 H45 119.8
C45 C46 C47 120.6(4)
C45 C46 H46 119.7
C47 C46 H46 119.7
C48 C47 C46 120.5(5)
C48 C47 H47 119.7
C46 C47 H47 119.7
C43 C48 C47 119.3(4)
C43 C48 C49 121.4(4)
C47 C48 C49 119.3(4)
C51 C49 C50 115.2(5)
C51 C49 C48 112.8(5)
C50 C49 C48 111.7(4)
C51 C49 H49 105.3
C50 C49 H49 105.3
C48 C49 H49 105.3
C49 C50 H50A 109.5
C49 C50 H50B 109.5
H50A C50 H50B 109.5
C49 C50 H50C 109.5
H50A C50 H50C 109.5
H50B C50 H50C 109.5
C49 C51 H51A 109.5
C49 C51 H51B 109.5
H51A C51 H51B 109.5
C49 C51 H51C 109.5
H51A C51 H51C 109.5
H51B C51 H51C 109.5
C44 C52 C54 111.9(4)
C44 C52 C53 111.7(5)
C54 C52 C53 108.5(4)
C44 C52 H52 108.2
C54 C52 H52 108.2
C53 C52 H52 108.2
C52 C53 H53A 109.5
C52 C53 H53B 109.5
H53A C53 H53B 109.5
C52 C53 H53C 109.5
H53A C53 H53C 109.5
H53B C53 H53C 109.5
C52 C54 H54A 109.5
C52 C54 H54B 109.5
H54A C54 H54B 109.5
C52 C54 H54C 109.5
H54A C54 H54C 109.5
H54B C54 H54C 109.5
C56 C55 C60 121.4(4)
C56 C55 N5 119.8(4)
C60 C55 N5 118.8(3)
C57 C56 C55 117.8(4)
C57 C56 C64 118.1(4)
C55 C56 C64 124.1(4)
C58 C57 C56 121.5(4)
C58 C57 H57 119.3
C56 C57 H57 119.3
C57 C58 C59 119.0(4)
C57 C58 H58 120.5
C59 C58 H58 120.5
C60 C59 C58 122.4(4)
C60 C59 H59 118.8
C58 C59 H59 118.8
C59 C60 C55 117.8(4)
C59 C60 C61 118.9(4)
C55 C60 C61 123.3(3)
C60 C61 C62 109.6(4)
C60 C61 C63 112.9(4)
C62 C61 C63 110.7(4)
C60 C61 H61 107.8
C62 C61 H61 107.8
C63 C61 H61 107.8
C61 C62 H62A 109.5
C61 C62 H62B 109.5
H62A C62 H62B 109.5
C61 C62 H62C 109.5
H62A C62 H62C 109.5
H62B C62 H62C 109.5
C61 C63 H63A 109.5
C61 C63 H63B 109.5
H63A C63 H63B 109.5
C61 C63 H63C 109.5
H63A C63 H63C 109.5
H63B C63 H63C 109.5
C66 C64 C56 111.2(4)
C66 C64 C65 110.4(4)
C56 C64 C65 111.3(4)
C66 C64 H64 107.9
C56 C64 H64 107.9
C65 C64 H64 107.9
C64 C65 H65A 109.5
C64 C65 H65B 109.5
H65A C65 H65B 109.5
C64 C65 H65C 109.5
H65A C65 H65C 109.5
H65B C65 H65C 109.5
C64 C66 H66A 109.5
C64 C66 H66B 109.5
H66A C66 H66B 109.5
C64 C66 H66C 109.5
H66A C66 H66C 109.5
H66B C66 H66C 109.5
N7 C67 C69 108.8(4)
N7 C67 C70 110.0(4)
C69 C67 C70 110.7(4)
N7 C67 C68 108.1(4)
C69 C67 C68 111.4(4)
C70 C67 C68 107.7(4)
C67 C68 H68A 109.5
C67 C68 H68B 109.5
H68A C68 H68B 109.5
C67 C68 H68C 109.5
H68A C68 H68C 109.5
H68B C68 H68C 109.5
C67 C69 H69A 109.5
C67 C69 H69B 109.5
H69A C69 H69B 109.5
C67 C69 H69C 109.5
H69A C69 H69C 109.5
H69B C69 H69C 109.5
C67 C70 H70A 109.5
C67 C70 H70B 109.5
H70A C70 H70B 109.5
C67 C70 H70C 109.5
H70A C70 H70C 109.5
H70B C70 H70C 109.5
N8 C71 C72 108.9(4)
N8 C71 C73 107.7(4)
C72 C71 C73 111.1(4)
N8 C71 C74 109.3(4)
C72 C71 C74 109.7(4)
C73 C71 C74 110.2(5)
C71 C72 H72A 109.5
C71 C72 H72B 109.5
H72A C72 H72B 109.5
C71 C72 H72C 109.5
H72A C72 H72C 109.5
H72B C72 H72C 109.5
C71 C73 H73A 109.5
C71 C73 H73B 109.5
H73A C73 H73B 109.5
C71 C73 H73C 109.5
H73A C73 H73C 109.5
H73B C73 H73C 109.5
C71 C74 H74A 109.5
C71 C74 H74B 109.5
H74A C74 H74B 109.5
C71 C74 H74C 109.5
H74A C74 H74C 109.5
H74B C74 H74C 109.5
C80 C75 C76 113.0(3)
C80 C75 B1 127.2(3)
C76 C75 B1 119.3(3)
F1 C76 C77 116.5(3)
F1 C76 C75 119.1(3)
C77 C76 C75 124.4(4)
F2 C77 C78 121.2(3)
F2 C77 C76 120.3(4)
C78 C77 C76 118.5(4)
F3 C78 C79 120.4(4)
F3 C78 C77 119.9(4)
C79 C78 C77 119.7(4)
F4 C79 C78 119.7(3)
F4 C79 C80 120.6(4)
C78 C79 C80 119.7(4)
F5 C80 C79 114.4(3)
F5 C80 C75 120.9(3)
C79 C80 C75 124.7(4)
C86 C81 C82 112.9(3)
C86 C81 B1 119.8(3)
C82 C81 B1 126.9(3)
F6 C82 C83 114.5(3)
F6 C82 C81 120.9(3)
C83 C82 C81 124.6(3)
F7 C83 C84 120.8(3)
F7 C83 C82 120.7(3)
C84 C83 C82 118.5(4)
F8 C84 C85 120.6(3)
F8 C84 C83 120.1(3)
C85 C84 C83 119.3(4)
F9 C85 C84 119.3(3)
F9 C85 C86 120.4(3)
C84 C85 C86 120.3(3)
F10 C86 C85 116.8(3)
F10 C86 C81 118.8(3)
C85 C86 C81 124.4(4)
C88 C87 C92 112.5(3)
C88 C87 B1 128.3(3)
C92 C87 B1 118.9(3)
F11 C88 C89 114.5(3)
F11 C88 C87 120.8(3)
C89 C88 C87 124.8(4)
F12 C89 C90 119.6(3)
F12 C89 C88 120.7(4)
C90 C89 C88 119.6(3)
F13 C90 C89 120.7(4)
F13 C90 C91 120.4(4)
C89 C90 C91 118.9(4)
C90 C91 F14 120.5(4)
C90 C91 C92 119.2(4)
F14 C91 C92 120.4(3)
F15 C92 C91 116.2(3)
F15 C92 C87 118.7(3)
C91 C92 C87 125.1(3)
C94 C93 C98 113.7(3)
C94 C93 B1 118.7(3)
C98 C93 B1 127.5(3)
F16 C94 C93 119.5(3)
F16 C94 C95 115.0(3)
C93 C94 C95 125.5(3)
F17 C95 C94 121.3(3)
F17 C95 C96 120.8(3)
C94 C95 C96 117.8(3)
F18 C96 C97 119.9(3)
F18 C96 C95 120.2(3)
C97 C96 C95 119.9(3)
F19 C97 C96 120.2(3)
F19 C97 C98 120.1(3)
C96 C97 C98 119.6(3)
F20 C98 C93 121.5(3)
F20 C98 C97 115.2(3)
C93 C98 C97 123.3(3)
C100 C99 C104 112.4(3)
C100 C99 B2 119.9(3)
C104 C99 B2 127.4(3)
C101 C100 F21 115.9(3)
C101 C100 C99 126.2(3)
F21 C100 C99 118.0(3)
F22 C101 C100 121.1(3)
F22 C101 C102 120.1(3)
C100 C101 C102 118.8(3)
F23 C102 C103 119.5(3)
F23 C102 C101 121.5(3)
C103 C102 C101 119.0(3)
F24 C103 C102 119.8(3)
F24 C103 C104 120.6(3)
C102 C103 C104 119.6(3)
F25 C104 C103 114.5(3)
F25 C104 C99 121.5(3)
C103 C104 C99 124.0(3)
C106 C105 C110 112.9(3)
C106 C105 B2 119.6(3)
C110 C105 B2 127.2(3)
F26 C106 C107 116.2(3)
F26 C106 C105 119.1(3)
C107 C106 C105 124.7(4)
F27 C107 C108 120.6(4)
F27 C107 C106 121.0(4)
C108 C107 C106 118.4(4)
F28 C108 C109 120.0(4)
F28 C108 C107 119.6(4)
C109 C108 C107 120.4(4)
F29 C109 C108 120.3(4)
F29 C109 C110 120.7(4)
C108 C109 C110 119.0(4)
F30 C110 C109 115.5(3)
F30 C110 C105 120.0(3)
C109 C110 C105 124.5(4)
C116 C111 C112 112.1(3)
C116 C111 B2 128.2(3)
C112 C111 B2 119.1(3)
F31 C112 C113 116.2(3)
F31 C112 C111 119.0(3)
C113 C112 C111 124.8(3)
F32 C113 C114 120.0(3)
F32 C113 C112 120.8(3)
C114 C113 C112 119.3(3)
F33 C114 C113 119.6(3)
F33 C114 C115 121.6(3)
C113 C114 C115 118.7(3)
F34 C115 C116 120.9(3)
F34 C115 C114 119.1(3)
C116 C115 C114 120.0(3)
F35 C116 C115 115.0(3)
F35 C116 C111 119.9(3)
C115 C116 C111 125.1(3)
C122 C117 C118 113.9(3)
C122 C117 B2 118.8(3)
C118 C117 B2 127.0(3)
F36 C118 C119 115.6(3)
F36 C118 C117 121.5(3)
C119 C118 C117 122.9(4)
C120 C119 F37 119.8(4)
C120 C119 C118 121.1(4)
F37 C119 C118 119.0(4)
C119 C120 F38 121.6(4)
C119 C120 C121 118.8(4)
F38 C120 C121 119.6(4)
F39 C121 C122 120.6(4)
F39 C121 C120 120.3(4)
C122 C121 C120 119.1(4)
F40 C122 C117 119.6(4)
F40 C122 C121 116.1(3)
C117 C122 C121 124.2(4)
C2 N1 C18 122.0(3)
C2 N1 Nb01 105.3(2)
C18 N1 Nb01 130.9(2)
C4 N2 C6 118.5(3)
C4 N2 Nb01 102.1(2)
C6 N2 Nb01 135.3(2)
C30 N3 Nb01 146.4(3)
C30 N3 H1 103(6)
Nb01 N3 H1 111(6)
C34 N4 Nb01 170.4(3)
C39 N5 C55 119.7(3)
C39 N5 Nb02 101.3(2)
C55 N5 Nb02 135.8(2)
C41 N6 C43 121.0(4)
C41 N6 Nb02 105.8(3)
C43 N6 Nb02 131.6(3)
C67 N7 Nb02 145.0(3)
C67 N7 H2 110(4)
Nb02 N7 H2 104(4)
C71 N8 Nb02 170.2(3)
N4 Nb01 N3 111.87(15)
N4 Nb01 N2 111.96(14)
N3 Nb01 N2 118.57(14)
N4 Nb01 N1 103.37(14)
N3 Nb01 N1 114.02(13)
N2 Nb01 N1 94.96(12)
N4 Nb01 C4 140.43(13)
N3 Nb01 C4 101.56(14)
N2 Nb01 C4 29.47(11)
N1 Nb01 C4 80.57(12)
N4 Nb01 H1 128.4(17)
N3 Nb01 H1 16.5(16)
N2 Nb01 H1 106.6(17)
N1 Nb01 H1 106.1(17)
C4 Nb01 H1 86.1(17)
N8 Nb02 N7 111.36(16)
N8 Nb02 N5 111.50(14)
N7 Nb02 N5 118.19(14)
N8 Nb02 N6 104.59(14)
N7 Nb02 N6 114.38(14)
N5 Nb02 N6 95.09(13)
N8 Nb02 C39 140.32(14)
N7 Nb02 C39 101.25(14)
N5 Nb02 C39 29.63(11)
N6 Nb02 C39 80.63(12)
C93 B1 C87 102.4(3)
C93 B1 C75 113.9(3)
C87 B1 C75 113.6(3)
C93 B1 C81 113.4(3)
C87 B1 C81 113.6(3)
C75 B1 C81 100.5(3)
C105 B2 C111 101.5(3)
C105 B2 C99 113.2(3)
C111 B2 C99 112.9(3)
C105 B2 C117 114.4(3)
C111 B2 C117 114.6(3)
C99 B2 C117 100.9(3)

loop_
_geom_bond_atom_site_label_1
_geom_bond_atom_site_label_2
_geom_bond_distance
C1 C2 1.490(6)
C1 H1A 0.9600
C1 H1B 0.9600
C1 H1C 0.9600
C2 N1 1.349(5)
C2 C3 1.420(5)
C3 C4 1.421(5)
C3 H3 0.9300
C4 N2 1.356(5)
C4 C5 1.495(5)
C4 Nb01 2.694(4)
C5 H5A 0.9600
C5 H5B 0.9600
C5 H5C 0.9600
C6 C7 1.391(6)
C6 C11 1.407(6)
C6 N2 1.455(5)
C7 C8 1.413(6)
C7 C15 1.520(6)
C8 C9 1.363(7)
C8 H8 0.9300
C9 C10 1.335(6)
C9 H9 0.9300
C10 C11 1.411(6)
C10 H10 0.9300
C11 C12 1.500(6)
C12 C14 1.529(6)
C12 C13 1.527(6)
C12 H12 0.9800
C13 H13A 0.9600
C13 H13B 0.9600
C13 H13C 0.9600
C14 H14A 0.9600
C14 H14B 0.9600
C14 H14C 0.9600
C15 C17 1.508(7)
C15 C16 1.524(6)
C15 H15 0.9800
C16 H16A 0.9600
C16 H16B 0.9600
C16 H16C 0.9600
C17 H17A 0.9600
C17 H17B 0.9600
C17 H17C 0.9600
C18 C19 1.393(5)
C18 C23 1.400(6)
C18 N1 1.445(5)
C19 C20 1.399(6)
C19 C27 1.515(6)
C20 C21 1.387(6)
C20 H20 0.9300
C21 C22 1.383(7)
C21 H21 0.9300
C22 C23 1.398(6)
C22 H22 0.9300
C23 C24 1.514(6)
C24 C25 1.507(7)
C24 C26 1.529(6)
C24 H24 0.9800
C25 H25A 0.9600
C25 H25B 0.9600
C25 H25C 0.9600
C26 H26A 0.9600
C26 H26B 0.9600
C26 H26C 0.9600
C27 C29 1.528(7)
C27 C28 1.568(6)
C27 H27 0.9800
C28 H28A 0.9600
C28 H28B 0.9600
C28 H28C 0.9600
C29 H29A 0.9600
C29 H29B 0.9600
C29 H29C 0.9600
C30 N3 1.491(5)
C30 C33 1.521(6)
C30 C31 1.528(6)
C30 C32 1.519(6)
C31 H31A 0.9600
C31 H31B 0.9600
C31 H31C 0.9600
C32 H32A 0.9600
C32 H32B 0.9600
C32 H32C 0.9600
C33 H33A 0.9600
C33 H33B 0.9600
C33 H33C 0.9600
C34 N4 1.477(5)
C34 C35 1.474(7)
C34 C37 1.553(8)
C34 C36 1.540(8)
C35 H35A 0.9600
C35 H35B 0.9600
C35 H35C 0.9600
C36 H36A 0.9600
C36 H36B 0.9600
C36 H36C 0.9600
C37 H37A 0.9600
C37 H37B 0.9600
C37 H37C 0.9600
C38 C39 1.496(5)
C38 H38A 0.9600
C38 H38B 0.9600
C38 H38C 0.9600
C39 N5 1.354(5)
C39 C40 1.419(5)
C39 Nb02 2.686(4)
C40 C41 1.417(5)
C40 H40 0.9300
C41 N6 1.341(5)
C41 C42 1.495(6)
C42 H42A 0.9600
C42 H42B 0.9600
C42 H42C 0.9600
C43 C48 1.367(6)
C43 C44 1.414(6)
C43 N6 1.454(5)
C44 C45 1.410(6)
C44 C52 1.513(6)
C45 C46 1.370(7)
C45 H45 0.9300
C46 C47 1.383(7)
C46 H46 0.9300
C47 C48 1.378(7)
C47 H47 0.9300
C48 C49 1.544(7)
C49 C51 1.444(9)
C49 C50 1.491(6)
C49 H49 0.9800
C50 H50A 0.9600
C50 H50B 0.9600
C50 H50C 0.9600
C51 H51A 0.9600
C51 H51B 0.9600
C51 H51C 0.9600
C52 C54 1.531(7)
C52 C53 1.527(7)
C52 H52 0.9800
C53 H53A 0.9600
C53 H53B 0.9600
C53 H53C 0.9600
C54 H54A 0.9600
C54 H54B 0.9600
C54 H54C 0.9600
C55 C56 1.404(6)
C55 C60 1.406(6)
C55 N5 1.430(5)
C56 C57 1.400(6)
C56 C64 1.523(6)
C57 C58 1.382(7)
C57 H57 0.9300
C58 C59 1.383(6)
C58 H58 0.9300
C59 C60 1.378(5)
C59 H59 0.9300
C60 C61 1.520(6)
C61 C62 1.525(6)
C61 C63 1.536(6)
C61 H61 0.9800
C62 H62A 0.9600
C62 H62B 0.9600
C62 H62C 0.9600
C63 H63A 0.9600
C63 H63B 0.9600
C63 H63C 0.9600
C64 C66 1.514(7)
C64 C65 1.538(7)
C64 H64 0.9800
C65 H65A 0.9600
C65 H65B 0.9600
C65 H65C 0.9600
C66 H66A 0.9600
C66 H66B 0.9600
C66 H66C 0.9600
C67 N7 1.476(6)
C67 C69 1.497(6)
C67 C70 1.520(6)
C67 C68 1.535(6)
C68 H68A 0.9600
C68 H68B 0.9600
C68 H68C 0.9600
C69 H69A 0.9600
C69 H69B 0.9600
C69 H69C 0.9600
C70 H70A 0.9600
C70 H70B 0.9600
C70 H70C 0.9600
C71 N8 1.464(5)
C71 C72 1.509(7)
C71 C73 1.523(7)
C71 C74 1.544(6)
C72 H72A 0.9600
C72 H72B 0.9600
C72 H72C 0.9600
C73 H73A 0.9600
C73 H73B 0.9600
C73 H73C 0.9600
C74 H74A 0.9600
C74 H74B 0.9600
C74 H74C 0.9600
C75 C80 1.383(5)
C75 C76 1.393(5)
C75 B1 1.648(5)
C76 F1 1.352(4)
C76 C77 1.388(5)
C77 F2 1.335(4)
C77 C78 1.372(6)
C78 F3 1.344(4)
C78 C79 1.360(6)
C79 F4 1.354(4)
C79 C80 1.370(5)
C80 F5 1.360(4)
C81 C86 1.388(5)
C81 C82 1.386(5)
C81 B1 1.672(6)
C82 F6 1.366(4)
C82 C83 1.387(5)
C83 F7 1.338(4)
C83 C84 1.375(5)
C84 F8 1.349(4)
C84 C85 1.354(5)
C85 F9 1.361(4)
C85 C86 1.366(5)
C86 F10 1.363(4)
C87 C88 1.379(5)
C87 C92 1.379(5)
C87 B1 1.654(6)
C88 F11 1.370(4)
C88 C89 1.375(5)
C89 F12 1.346(4)
C89 C90 1.361(6)
C90 F13 1.352(4)
C90 C91 1.367(6)
C91 F14 1.370(4)
C91 C92 1.375(5)
C92 F15 1.369(4)
C93 C94 1.379(5)
C93 C98 1.390(5)
C93 B1 1.646(5)
C94 F16 1.358(4)
C94 C95 1.382(5)
C95 F17 1.332(4)
C95 C96 1.385(5)
C96 F18 1.348(4)
C96 C97 1.366(5)
C97 F19 1.336(4)
C97 C98 1.393(5)
C98 F20 1.344(4)
C99 C100 1.391(5)
C99 C104 1.390(5)
C99 B2 1.650(5)
C100 C101 1.356(5)
C100 F21 1.363(4)
C101 F22 1.341(4)
C101 C102 1.377(5)
C102 F23 1.344(4)
C102 C103 1.378(5)
C103 F24 1.349(4)
C103 C104 1.384(5)
C104 F25 1.344(4)
C105 C106 1.396(5)
C105 C110 1.400(5)
C105 B2 1.634(5)
C106 F26 1.342(4)
C106 C107 1.382(5)
C107 F27 1.337(5)
C107 C108 1.374(6)
C108 F28 1.355(4)
C108 C109 1.369(6)
C109 F29 1.341(4)
C109 C110 1.372(5)
C110 F30 1.362(4)
C111 C116 1.383(5)
C111 C112 1.409(5)
C111 B2 1.644(5)
C112 F31 1.356(4)
C112 C113 1.377(5)
C113 F32 1.351(4)
C113 C114 1.374(5)
C114 F33 1.342(4)
C114 C115 1.373(5)
C115 F34 1.353(4)
C115 C116 1.373(5)
C116 F35 1.354(4)
C117 C122 1.380(5)
C117 C118 1.390(5)
C117 B2 1.661(6)
C118 F36 1.353(4)
C118 C119 1.376(5)
C119 C120 1.345(6)
C119 F37 1.372(5)
C120 F38 1.349(5)
C120 C121 1.378(6)
C121 F39 1.355(4)
C121 C122 1.379(6)
C122 F40 1.345(5)
N1 Nb01 2.062(3)
N2 Nb01 2.060(3)
N3 Nb01 1.943(4)
N3 H1 0.69(6)
N4 Nb01 1.736(3)
N5 Nb02 2.070(3)
N6 Nb02 2.077(4)
N7 Nb02 1.953(3)
N7 H2 0.87(6)
N8 Nb02 1.733(3)
Nb01 H1 2.28(7)
